data_8100612
loop_
_publ_author_name
'Ianelli, Sandra'
'Carcelli, Mauro'

_publ_section_title
;
Crystal structure of bis(phthalazino)azine, C~8~H~6~N~3~
;
_journal_issue 2
_journal_name_full 'Zeitschrift f\"ur Kristallographie - New Crystal Structures'
_journal_page_first 203
_journal_page_last 204
_journal_volume 217
_journal_year 2002
_chemical_formula_structural 'C8 H6 N3'
_chemical_formula_sum 'C8 H6 N3'
_chemical_formula_weight 144.16
_space_group_IT_number 14
_symmetry_cell_setting monoclinic
_symmetry_space_group_name_Hall '-P 2ybc'
_symmetry_space_group_name_H-M 'P 1 21/c 1'
_cell_angle_alpha 90.000(5)
_cell_angle_beta 110.570(10)
_cell_angle_gamma 90.000(5)
_cell_formula_units_Z 4
_cell_length_a 10.847(3)
_cell_length_b 4.7060(10)
_cell_length_c 14.058(4)
_cell_measurement_temperature 293(2)
_cell_volume 671.9(3)
_diffrn_ambient_temperature 293(2)
_exptl_crystal_density_diffrn 1.425
_cod_original_sg_symbol_H-M 'P 21/c'
_cod_database_code 8100612

loop_
_symmetry_equiv_pos_as_xyz
'x, y, z'
'-x, y+1/2, -z+1/2'
'-x, -y, -z'
'x, -y-1/2, z-1/2'

loop_
_atom_site_label
_atom_site_type_symbol
_atom_site_fract_x
_atom_site_fract_y
_atom_site_fract_z
_atom_site_U_iso_or_equiv
_atom_site_adp_type
_atom_site_occupancy
_atom_site_symmetry_multiplicity
_atom_site_calc_flag
_atom_site_refinement_flags
_atom_site_disorder_assembly
_atom_site_disorder_group
N1 N 0.95094(17) 0.4088(4) 0.50467(14) 0.0461(6) Uani 1 4 d . . .
N2 N 0.9370(2) 0.2722(5) 0.34071(14) 0.0528(6) Uani 1 4 d . . .
N3 N 0.8903(2) 0.1122(5) 0.25492(14) 0.0632(7) Uani 1 4 d . . .
C1 C 0.8990(2) 0.2550(5) 0.42395(17) 0.0413(6) Uani 1 4 d . . .
C2 C 0.7938(2) 0.0548(5) 0.41631(17) 0.0428(6) Uani 1 4 d . . .
C5 C 0.7409(3) 0.0246(6) 0.4932(2) 0.0543(7) Uani 1 4 d . . .
C8 C 0.6390(3) -0.2958(6) 0.3165(2) 0.0620(8) Uani 1 4 d . . .
C3 C 0.7432(2) -0.1054(5) 0.32768(18) 0.0502(7) Uani 1 4 d . . .
C6 C 0.6386(3) -0.1628(7) 0.4796(2) 0.0677(9) Uani 1 4 d . . .
C4 C 0.7988(3) -0.0679(6) 0.2503(2) 0.0639(8) Uani 1 4 d . . .
C7 C 0.5878(3) -0.3184(7) 0.3910(2) 0.0703(9) Uani 1 4 d . . .
H5 H 0.779(2) 0.140(5) 0.5571(17) 0.066(8) Uiso 1 4 d . . .
H8 H 0.614(2) -0.414(5) 0.2552(18) 0.068(8) Uiso 1 4 d . . .
H6 H 0.602(2) -0.175(5) 0.5303(18) 0.076(9) Uiso 1 4 d . . .
H2N H 0.994(3) 0.410(6) 0.3387(18) 0.072(9) Uiso 1 4 d . . .
H7 H 0.522(3) -0.452(6) 0.386(2) 0.097(11) Uiso 1 4 d . . .
H4 H 0.771(2) -0.200(4) 0.1845(16) 0.053(6) Uiso 1 4 d . . .

loop_
_atom_site_aniso_label
_atom_site_aniso_U_11
_atom_site_aniso_U_22
_atom_site_aniso_U_33
_atom_site_aniso_U_23
_atom_site_aniso_U_13
_atom_site_aniso_U_12
N1 0.0462(13) 0.0465(13) 0.0466(12) 0.0001(10) 0.0174(10) -0.0037(10)
N2 0.0585(16) 0.0578(15) 0.0454(13) -0.0081(11) 0.0224(12) -0.0092(13)
N3 0.0660(16) 0.0776(16) 0.0468(13) -0.0133(12) 0.0207(11) -0.0069(14)
C1 0.0428(15) 0.0397(14) 0.0415(13) 0.0017(11) 0.0148(11) 0.0061(12)
C2 0.0382(14) 0.0407(14) 0.0451(14) 0.0056(11) 0.0090(11) 0.0054(12)
C5 0.0532(18) 0.0559(18) 0.0548(18) 0.0057(14) 0.0203(14) -0.0008(15)
C8 0.0504(18) 0.0574(18) 0.0636(19) -0.0015(16) 0.0020(15) -0.0044(15)
C3 0.0406(15) 0.0508(16) 0.0518(15) 0.0025(13) 0.0071(12) 0.0049(13)
C6 0.0538(19) 0.079(2) 0.074(2) 0.0225(18) 0.0265(17) -0.0004(17)
C4 0.0615(19) 0.074(2) 0.0532(18) -0.0161(15) 0.0158(15) -0.0097(17)
C7 0.050(2) 0.070(2) 0.078(2) 0.0174(17) 0.0068(18) -0.0100(17)

loop_
_geom_bond_atom_site_label_1
_geom_bond_atom_site_label_2
_geom_bond_distance
_geom_bond_site_symmetry_2
_geom_bond_publ_flag
N1 C1 1.296(3) . y
N1 N1 1.409(3) 3_766 y
N2 N3 1.360(3) . y
N2 C1 1.373(3) . y
N3 C4 1.289(3) . y
C1 C2 1.454(3) . ?
C2 C3 1.393(3) . ?
C2 C5 1.397(3) . ?
C5 C6 1.378(4) . ?
C8 C7 1.350(4) . ?
C8 C3 1.407(3) . ?
C3 C4 1.429(3) . ?
C6 C7 1.382(4) . ?
